data_8106372
loop_
_publ_author_name
'Li, Yusheng'
'Lan, Dawei'

_publ_section_title
;
 Crystal structure of catena-poly[(\m2-3,3&#x2032;-thiodipropionato-\k2
 O:O&#x2032;)-(bipyridine-\k2 N,N&#x2032;)copper(II)] C16H16CuN2O4S
;
_journal_issue 6
_journal_name_full 'Zeitschrift f\"ur Kristallographie - New Crystal Structures'
_journal_page_first 987
_journal_page_last 988
_journal_paper_doi 10.1515/ncrs-2018-0065
_journal_volume 233
_journal_year 2018
_chemical_formula_sum 'C16 H16 Cu N2 O4 S'
_chemical_formula_weight 395.91
_space_group_crystal_system monoclinic
_space_group_IT_number 14
_space_group_name_Hall '-P 2ybc'
_space_group_name_H-M_alt 'P 1 21/c 1'
_atom_sites_solution_hydrogens geom
_cell_angle_alpha 90
_cell_angle_beta 97.154(2)
_cell_angle_gamma 90
_cell_formula_units_Z 4
_cell_length_a 10.0742(14)
_cell_length_b 15.843(2)
_cell_length_c 10.3745(15)
_cell_measurement_reflns_used 2710
_cell_measurement_temperature 273(2)
_cell_measurement_theta_max 24.846
_cell_measurement_theta_min 2.409
_cell_volume 1642.9(4)
_computing_cell_refinement 'SAINT [7]'
_computing_data_collection 'SMART [7]'
_computing_data_reduction SAINT[7]
_computing_molecular_graphics 'SHELXL-2015 [8]'
_computing_structure_refinement 'SHELXL-2015 [8]'
_computing_structure_solution 'SHELXL-2015 [8]'
_diffrn_ambient_temperature 273(2)
_diffrn_measured_fraction_theta_full 1.000
_diffrn_measured_fraction_theta_max 0.990
_diffrn_measurement_device_type 'Bruker SMART APEX II CCD'
_diffrn_radiation_type MoK\a
_diffrn_radiation_wavelength 0.71073
_diffrn_reflns_av_R_equivalents 0.0429
_diffrn_reflns_av_unetI/netI 0.0545
_diffrn_reflns_Laue_measured_fraction_full 1.000
_diffrn_reflns_Laue_measured_fraction_max 0.990
_diffrn_reflns_limit_h_max 12
_diffrn_reflns_limit_h_min -12
_diffrn_reflns_limit_k_max 20
_diffrn_reflns_limit_k_min -20
_diffrn_reflns_limit_l_max 10
_diffrn_reflns_limit_l_min -13
_diffrn_reflns_number 10083
_diffrn_reflns_point_group_measured_fraction_full 1.000
_diffrn_reflns_point_group_measured_fraction_max 0.990
_diffrn_reflns_theta_full 25.242
_diffrn_reflns_theta_max 27.494
_diffrn_reflns_theta_min 2.037
_exptl_absorpt_coefficient_mu 1.479
_exptl_crystal_density_diffrn 1.601
_exptl_crystal_description block
_exptl_crystal_F_000 812
_refine_diff_density_max 0.329
_refine_diff_density_min -0.366
_refine_diff_density_rms 0.056
_refine_ls_extinction_coef .
_refine_ls_extinction_method none
_refine_ls_goodness_of_fit_ref 1.000
_refine_ls_hydrogen_treatment constr
_refine_ls_matrix_type full
_refine_ls_number_parameters 217
_refine_ls_number_reflns 3738
_refine_ls_number_restraints 0
_refine_ls_restrained_S_all 1.000
_refine_ls_R_factor_all 0.0548
_refine_ls_R_factor_gt 0.0335
_refine_ls_shift/su_max 0.000
_refine_ls_shift/su_mean 0.000
_refine_ls_structure_factor_coef Fsqd
_refine_ls_weighting_details 'w=1/[\s^2^(Fo^2^)+(0.0180P)^2^] where P=(Fo^2^+2Fc^2^)/3'
_refine_ls_weighting_scheme calc
_refine_ls_wR_factor_gt 0.0614
_refine_ls_wR_factor_ref 0.0666
_reflns_Friedel_coverage 0.000
_reflns_Friedel_fraction_full .
_reflns_Friedel_fraction_max .
_reflns_number_gt 2609
_reflns_number_total 3738
_reflns_threshold_expression 'I > 2\s(I)'
_cod_data_source_file suppl_ncrs-2018-0065_suppl.cif
_cod_data_source_block 123
_cod_original_cell_volume 1643.0(4)
_cod_original_sg_symbol_H-M 'P 21/c'
_cod_database_code 8106372
_shelx_space_group_comment
;
The symmetry employed for this shelxl refinement is uniquely defined
by the following loop, which should always be used as a source of
symmetry information in preference to the above space-group names.
They are only intended as comments.
;

loop_
_space_group_symop_operation_xyz
'x, y, z'
'-x, y+1/2, -z+1/2'
'-x, -y, -z'
'x, -y-1/2, z-1/2'

loop_
_atom_site_label
_atom_site_type_symbol
_atom_site_fract_x
_atom_site_fract_y
_atom_site_fract_z
_atom_site_U_iso_or_equiv
_atom_site_adp_type
_atom_site_occupancy
_atom_site_site_symmetry_order
_atom_site_calc_flag
_atom_site_refinement_flags_posn
_atom_site_refinement_flags_adp
_atom_site_refinement_flags_occupancy
_atom_site_disorder_assembly
_atom_site_disorder_group
Cu1 Cu 0.35467(3) 0.07738(2) 0.27169(3) 0.03618(10) Uani 1 1 d . . . . .
N1 N 0.45341(18) -0.02601(11) 0.23193(17) 0.0353(5) Uani 1 1 d . . . . .
N2 N 0.25102(18) 0.04832(11) 0.10036(18) 0.0343(5) Uani 1 1 d . . . . .
O1 O 0.22703(16) 0.16156(10) 0.31474(15) 0.0432(4) Uani 1 1 d . . . . .
O2 O 0.18393(18) 0.05126(11) 0.43105(19) 0.0631(6) Uani 1 1 d . . . . .
O3 O -0.50493(16) 0.11366(11) 0.40913(15) 0.0447(4) Uani 1 1 d . . . . .
O4 O -0.44737(17) 0.16790(11) 0.22878(16) 0.0507(5) Uani 1 1 d . . . . .
S1 S -0.11241(7) 0.20563(5) 0.64109(6) 0.0521(2) Uani 1 1 d . . . . .
C1 C 0.1644(2) 0.12512(16) 0.3984(2) 0.0375(6) Uani 1 1 d . . . . .
C2 C 0.0651(2) 0.17951(15) 0.4577(2) 0.0433(6) Uani 1 1 d . . . . .
H2A H -0.006650 0.194416 0.390317 0.052 Uiso 1 1 calc R U . . .
H2B H 0.109276 0.231401 0.488502 0.052 Uiso 1 1 calc R U . . .
C3 C 0.0045(2) 0.13926(16) 0.5691(2) 0.0467(7) Uani 1 1 d . . . . .
H3A H 0.076214 0.123524 0.635982 0.056 Uiso 1 1 calc R U . . .
H3B H -0.041126 0.087878 0.538015 0.056 Uiso 1 1 calc R U . . .
C4 C -0.2719(2) 0.16730(17) 0.5617(2) 0.0455(6) Uani 1 1 d . . . . .
H4A H -0.278686 0.107374 0.578846 0.055 Uiso 1 1 calc R U . . .
H4B H -0.343382 0.195515 0.599222 0.055 Uiso 1 1 calc R U . . .
C5 C -0.2912(2) 0.18118(17) 0.4170(2) 0.0478(7) Uani 1 1 d . . . . .
H5A H -0.220366 0.151752 0.380100 0.057 Uiso 1 1 calc R U . . .
H5B H -0.280706 0.240943 0.400693 0.057 Uiso 1 1 calc R U . . .
C6 C -0.4233(2) 0.15293(15) 0.3464(2) 0.0387(6) Uani 1 1 d . . . . .
C7 C 0.5534(2) -0.06223(15) 0.3096(2) 0.0427(6) Uani 1 1 d . . . . .
H7 H 0.579534 -0.039051 0.391180 0.051 Uiso 1 1 calc R U . . .
C8 C 0.6187(3) -0.13261(16) 0.2724(3) 0.0480(7) Uani 1 1 d . . . . .
H8 H 0.686382 -0.157381 0.329131 0.058 Uiso 1 1 calc R U . . .
C9 C 0.5832(3) -0.16609(15) 0.1509(3) 0.0482(7) Uani 1 1 d . . . . .
H9 H 0.627852 -0.212855 0.123339 0.058 Uiso 1 1 calc R U . . .
C10 C 0.4799(2) -0.12892(14) 0.0704(2) 0.0429(6) Uani 1 1 d . . . . .
H10 H 0.454805 -0.150124 -0.012651 0.051 Uiso 1 1 calc R U . . .
C11 C 0.4147(2) -0.06063(13) 0.1138(2) 0.0333(5) Uani 1 1 d . . . . .
C12 C 0.2994(2) -0.01777(14) 0.0395(2) 0.0339(5) Uani 1 1 d . . . . .
C13 C 0.2420(2) -0.04298(16) -0.0833(2) 0.0438(6) Uani 1 1 d . . . . .
H13 H 0.275030 -0.089275 -0.124299 0.053 Uiso 1 1 calc R U . . .
C14 C 0.1348(3) 0.00269(17) -0.1425(2) 0.0513(7) Uani 1 1 d . . . . .
H14 H 0.094867 -0.012712 -0.224834 0.062 Uiso 1 1 calc R U . . .
C15 C 0.0870(2) 0.07010(17) -0.0813(2) 0.0477(7) Uani 1 1 d . . . . .
H15 H 0.015425 0.101494 -0.121318 0.057 Uiso 1 1 calc R U . . .
C16 C 0.1470(2) 0.09075(15) 0.0411(2) 0.0411(6) Uani 1 1 d . . . . .
H16 H 0.113588 0.136112 0.083928 0.049 Uiso 1 1 calc R U . . .

loop_
_atom_site_aniso_label
_atom_site_aniso_U_11
_atom_site_aniso_U_22
_atom_site_aniso_U_33
_atom_site_aniso_U_23
_atom_site_aniso_U_13
_atom_site_aniso_U_12
Cu1 0.03433(18) 0.03942(17) 0.03497(17) -0.00279(15) 0.00502(12) -0.00002(14)
N1 0.0331(12) 0.0403(11) 0.0326(11) 0.0037(9) 0.0045(9) 0.0026(9)
N2 0.0343(12) 0.0314(10) 0.0367(11) 0.0034(9) 0.0025(9) 0.0021(9)
O1 0.0422(11) 0.0407(9) 0.0485(11) -0.0038(8) 0.0134(8) -0.0006(8)
O2 0.0635(14) 0.0400(11) 0.0921(16) 0.0077(10) 0.0340(11) 0.0101(10)
O3 0.0413(11) 0.0596(11) 0.0331(9) -0.0031(9) 0.0048(8) -0.0070(9)
O4 0.0525(12) 0.0627(12) 0.0366(10) -0.0023(9) 0.0048(8) -0.0025(9)
S1 0.0376(4) 0.0779(5) 0.0398(4) -0.0204(4) 0.0007(3) 0.0045(4)
C1 0.0280(14) 0.0397(15) 0.0441(15) -0.0060(13) 0.0015(11) -0.0035(12)
C2 0.0385(15) 0.0440(15) 0.0482(15) 0.0005(13) 0.0085(12) 0.0057(12)
C3 0.0309(14) 0.0646(18) 0.0443(16) 0.0065(14) 0.0037(12) 0.0107(13)
C4 0.0363(15) 0.0569(16) 0.0435(15) -0.0012(13) 0.0057(11) 0.0074(13)
C5 0.0384(16) 0.0614(18) 0.0435(15) -0.0031(14) 0.0052(12) -0.0014(13)
C6 0.0331(15) 0.0410(14) 0.0414(15) -0.0106(12) 0.0028(12) 0.0057(12)
C7 0.0375(15) 0.0498(16) 0.0401(15) 0.0058(13) 0.0023(12) -0.0003(13)
C8 0.0375(15) 0.0481(16) 0.0576(18) 0.0161(14) 0.0028(13) 0.0052(13)
C9 0.0453(17) 0.0341(14) 0.0675(19) 0.0068(14) 0.0159(14) 0.0065(13)
C10 0.0515(17) 0.0350(14) 0.0431(15) -0.0023(12) 0.0092(13) -0.0004(13)
C11 0.0350(14) 0.0293(13) 0.0363(14) 0.0023(11) 0.0078(11) -0.0024(11)
C12 0.0365(14) 0.0314(13) 0.0339(13) 0.0042(11) 0.0043(11) -0.0038(11)
C13 0.0496(17) 0.0429(14) 0.0384(15) -0.0033(12) 0.0029(12) -0.0012(13)
C14 0.0548(18) 0.0572(18) 0.0391(15) 0.0029(14) -0.0056(13) -0.0082(15)
C15 0.0395(15) 0.0524(16) 0.0485(16) 0.0129(14) -0.0053(12) 0.0017(14)
C16 0.0403(15) 0.0346(14) 0.0481(16) 0.0048(12) 0.0048(12) 0.0006(12)

loop_
_atom_type_symbol
_atom_type_description
_atom_type_scat_dispersion_real
_atom_type_scat_dispersion_imag
_atom_type_scat_source
C C 0.0033 0.0016 'International Tables Vol C Tables 4.2.6.8 and 6.1.1.4'
H H 0.0000 0.0000 'International Tables Vol C Tables 4.2.6.8 and 6.1.1.4'
N N 0.0061 0.0033 'International Tables Vol C Tables 4.2.6.8 and 6.1.1.4'
O O 0.0106 0.0060 'International Tables Vol C Tables 4.2.6.8 and 6.1.1.4'
S S 0.1246 0.1234 'International Tables Vol C Tables 4.2.6.8 and 6.1.1.4'
Cu Cu 0.3201 1.2651 'International Tables Vol C Tables 4.2.6.8 and 6.1.1.4'

loop_
_geom_angle_atom_site_label_1
_geom_angle_atom_site_label_2
_geom_angle_atom_site_label_3
_geom_angle
_geom_angle_site_symmetry_1
_geom_angle_site_symmetry_3
O1 Cu1 O3 93.99(7) . 1_655
O1 Cu1 N1 167.63(7) . .
O3 Cu1 N1 93.33(7) 1_655 .
O1 Cu1 N2 94.30(7) . .
O3 Cu1 N2 163.99(7) 1_655 .
N1 Cu1 N2 81.09(8) . .
C7 N1 C11 118.8(2) . .
C7 N1 Cu1 125.98(16) . .
C11 N1 Cu1 115.26(14) . .
C16 N2 C12 119.2(2) . .
C16 N2 Cu1 126.08(17) . .
C12 N2 Cu1 114.64(14) . .
C1 O1 Cu1 104.10(15) . .
C6 O3 Cu1 102.96(14) . 1_455
C3 S1 C4 101.70(12) . .
O2 C1 O1 123.0(2) . .
O2 C1 C2 121.6(2) . .
O1 C1 C2 115.4(2) . .
C1 C2 C3 115.0(2) . .
C1 C2 H2A 108.5 . .
C3 C2 H2A 108.5 . .
C1 C2 H2B 108.5 . .
C3 C2 H2B 108.5 . .
H2A C2 H2B 107.5 . .
C2 C3 S1 114.57(17) . .
C2 C3 H3A 108.6 . .
S1 C3 H3A 108.6 . .
C2 C3 H3B 108.6 . .
S1 C3 H3B 108.6 . .
H3A C3 H3B 107.6 . .
C5 C4 S1 113.62(17) . .
C5 C4 H4A 108.8 . .
S1 C4 H4A 108.8 . .
C5 C4 H4B 108.8 . .
S1 C4 H4B 108.8 . .
H4A C4 H4B 107.7 . .
C4 C5 C6 116.0(2) . .
C4 C5 H5A 108.3 . .
C6 C5 H5A 108.3 . .
C4 C5 H5B 108.3 . .
C6 C5 H5B 108.3 . .
H5A C5 H5B 107.4 . .
O4 C6 O3 122.6(2) . .
O4 C6 C5 118.4(2) . .
O3 C6 C5 119.0(2) . .
N1 C7 C8 122.0(2) . .
N1 C7 H7 119.0 . .
C8 C7 H7 119.0 . .
C9 C8 C7 119.5(2) . .
C9 C8 H8 120.3 . .
C7 C8 H8 120.3 . .
C8 C9 C10 118.7(2) . .
C8 C9 H9 120.6 . .
C10 C9 H9 120.6 . .
C11 C10 C9 119.6(2) . .
C11 C10 H10 120.2 . .
C9 C10 H10 120.2 . .
N1 C11 C10 121.4(2) . .
N1 C11 C12 113.86(19) . .
C10 C11 C12 124.7(2) . .
N2 C12 C13 121.4(2) . .
N2 C12 C11 114.86(19) . .
C13 C12 C11 123.8(2) . .
C14 C13 C12 118.1(2) . .
C14 C13 H13 121.0 . .
C12 C13 H13 121.0 . .
C15 C14 C13 120.4(2) . .
C15 C14 H14 119.8 . .
C13 C14 H14 119.8 . .
C14 C15 C16 118.5(2) . .
C14 C15 H15 120.8 . .
C16 C15 H15 120.8 . .
N2 C16 C15 122.5(2) . .
N2 C16 H16 118.8 . .
C15 C16 H16 118.8 . .

loop_
_geom_bond_atom_site_label_1
_geom_bond_atom_site_label_2
_geom_bond_distance
_geom_bond_site_symmetry_2
Cu1 O1 1.9429(16) .
Cu1 O3 1.9651(15) 1_655
Cu1 N1 1.9862(19) .
Cu1 N2 1.9999(18) .
N1 C7 1.338(3) .
N1 C11 1.355(3) .
N2 C16 1.329(3) .
N2 C12 1.345(3) .
O1 C1 1.273(3) .
O2 C1 1.227(3) .
O3 C6 1.273(3) .
O4 C6 1.237(3) .
S1 C3 1.808(2) .
S1 C4 1.816(2) .
C1 C2 1.509(3) .
C2 C3 1.513(3) .
C2 H2A 0.9700 .
C2 H2B 0.9700 .
C3 H3A 0.9700 .
C3 H3B 0.9700 .
C4 C5 1.505(3) .
C4 H4A 0.9700 .
C4 H4B 0.9700 .
C5 C6 1.506(3) .
C5 H5A 0.9700 .
C5 H5B 0.9700 .
C7 C8 1.374(3) .
C7 H7 0.9300 .
C8 C9 1.373(3) .
C8 H8 0.9300 .
C9 C10 1.383(3) .
C9 H9 0.9300 .
C10 C11 1.370(3) .
C10 H10 0.9300 .
C11 C12 1.478(3) .
C12 C13 1.390(3) .
C13 C14 1.380(3) .
C13 H13 0.9300 .
C14 C15 1.361(3) .
C14 H14 0.9300 .
C15 C16 1.376(3) .
C15 H15 0.9300 .
C16 H16 0.9300 .
